data_7157377
loop_
_publ_author_name
'Diaz-Rodriguez, Roberto M'
'Burke, Luke'
'Robertson, Katherine N.'
'Thompson, Alison'

_publ_section_title
;
 Synthesis, properties and reactivity of BCl<sub>2</sub> aza-BODIPY
 complexes and salts of the aza-dipyrrinato scaffold.
;
_journal_issue 11
_journal_name_full 'Organic &amp; biomolecular chemistry'
_journal_page_first 2139
_journal_page_last 2147
_journal_paper_doi 10.1039/d0ob00272k
_journal_volume 18
_journal_year 2020
_chemical_formula_moiety '2(C32 H24 N3), C H2 Cl2, 2(Cl)'
_chemical_formula_sum 'C65 H50 Cl4 N6'
_chemical_formula_weight 1056.91
_space_group_crystal_system triclinic
_space_group_IT_number 2
_space_group_name_Hall '-P 1'
_space_group_name_H-M_alt 'P -1'
_atom_sites_solution_hydrogens mixed
_atom_sites_solution_primary 'dual space'
_audit_creation_method SHELXL-2014/7
_audit_update_record
;
2019-09-23 deposited with the CCDC.	2020-02-25 downloaded from the CCDC.
;
_cell_angle_alpha 73.214(2)
_cell_angle_beta 87.718(2)
_cell_angle_gamma 79.175(2)
_cell_formula_units_Z 1
_cell_length_a 9.4100(3)
_cell_length_b 10.4509(4)
_cell_length_c 13.6039(5)
_cell_measurement_reflns_used 9990
_cell_measurement_temperature 125(2)
_cell_measurement_theta_max 28.79
_cell_measurement_theta_min 2.20
_cell_volume 1257.90(8)
_computing_cell_refinement 'Bruker SAINT'
_computing_data_collection 'Bruker APEX2'
_computing_data_reduction 'Bruker SAINT'
_computing_structure_refinement 'SHELXL-2014/7 (Sheldrick, 2014)'
_computing_structure_solution 'SHELXT-2014/7 (Sheldrick, 2014)'
_diffrn_ambient_temperature 125(2)
_diffrn_measured_fraction_theta_full 0.998
_diffrn_measured_fraction_theta_max 0.916
_diffrn_measurement_device_type 'Bruker APEX-II CCD'
_diffrn_measurement_method '\f and \w scans'
_diffrn_radiation_monochromator graphite
_diffrn_radiation_source 'sealed tube'
_diffrn_radiation_type MoK\a
_diffrn_radiation_wavelength 0.71073
_diffrn_reflns_av_R_equivalents 0.0581
_diffrn_reflns_av_unetI/netI 0.0534
_diffrn_reflns_Laue_measured_fraction_full 0.998
_diffrn_reflns_Laue_measured_fraction_max 0.916
_diffrn_reflns_limit_h_max 12
_diffrn_reflns_limit_h_min -12
_diffrn_reflns_limit_k_max 13
_diffrn_reflns_limit_k_min -14
_diffrn_reflns_limit_l_max 18
_diffrn_reflns_limit_l_min -18
_diffrn_reflns_number 22450
_diffrn_reflns_point_group_measured_fraction_full 0.998
_diffrn_reflns_point_group_measured_fraction_max 0.916
_diffrn_reflns_theta_full 25.242
_diffrn_reflns_theta_max 28.944
_diffrn_reflns_theta_min 1.564
_exptl_absorpt_coefficient_mu 0.287
_exptl_absorpt_correction_T_max 0.7458
_exptl_absorpt_correction_T_min 0.6729
_exptl_absorpt_correction_type multi-scan
_exptl_absorpt_process_details 'SADABS; Bruker 2009'
_exptl_crystal_colour green
_exptl_crystal_density_diffrn 1.395
_exptl_crystal_description 'rectangular prism'
_exptl_crystal_F_000 550
_exptl_crystal_size_max 0.300
_exptl_crystal_size_mid 0.225
_exptl_crystal_size_min 0.100
_refine_diff_density_max 0.332
_refine_diff_density_min -0.341
_refine_diff_density_rms 0.055
_refine_ls_extinction_method none
_refine_ls_goodness_of_fit_ref 1.047
_refine_ls_hydrogen_treatment mixed
_refine_ls_matrix_type full
_refine_ls_number_parameters 360
_refine_ls_number_reflns 6101
_refine_ls_number_restraints 0
_refine_ls_restrained_S_all 1.047
_refine_ls_R_factor_all 0.0580
_refine_ls_R_factor_gt 0.0442
_refine_ls_shift/su_max 0.001
_refine_ls_shift/su_mean 0.000
_refine_ls_structure_factor_coef Fsqd
_refine_ls_weighting_details 'w=1/[\s^2^(Fo^2^)+(0.0490P)^2^+0.4442P] where P=(Fo^2^+2Fc^2^)/3'
_refine_ls_weighting_scheme calc
_refine_ls_wR_factor_gt 0.1107
_refine_ls_wR_factor_ref 0.1192
_reflns_Friedel_coverage 0.000
_reflns_number_gt 4883
_reflns_number_total 6101
_reflns_threshold_expression 'I > 2\s(I)'
_cod_data_source_file d0ob00272k2.cif
_cod_data_source_block LBA001_cmpd4HCl
_cod_depositor_comments 'Adding full bibliography for 7157373--7157377.cif.'
_cod_database_code 7157377
_shelx_shelxl_version_number 2014/7
_shelx_space_group_comment
;
The symmetry employed for this shelxl refinement is uniquely defined
by the following loop, which should always be used as a source of
symmetry information in preference to the above space-group names.
They are only intended as comments.
;
_shelx_estimated_absorpt_t_min 0.919
_shelx_estimated_absorpt_t_max 0.972

loop_
_space_group_symop_operation_xyz
'x, y, z'
'-x, -y, -z'

loop_
_atom_site_label
_atom_site_type_symbol
_atom_site_fract_x
_atom_site_fract_y
_atom_site_fract_z
_atom_site_U_iso_or_equiv
_atom_site_adp_type
_atom_site_occupancy
_atom_site_site_symmetry_order
_atom_site_calc_flag
_atom_site_refinement_flags_posn
_atom_site_refinement_flags_adp
_atom_site_refinement_flags_occupancy
_atom_site_disorder_assembly
_atom_site_disorder_group
Cl1 Cl 0.25175(4) 0.53471(4) 0.26215(3) 0.02410(11) Uani 1 1 d . . . . .
C33 C 0.0702(4) 0.5202(4) 0.0427(3) 0.0297(8) Uani 0.5 1 d . . P A -1
H33A H 0.1684 0.5319 0.0176 0.036 Uiso 0.5 1 calc R U P A -1
H33B H 0.0487 0.5639 0.0985 0.036 Uiso 0.5 1 calc R U P A -1
Cl2 Cl -0.0569(2) 0.6003(2) -0.05857(13) 0.0493(5) Uani 0.5 1 d . . P A -1
Cl3 Cl 0.0656(2) 0.34727(16) 0.09072(12) 0.0351(3) Uani 0.5 1 d . . P A -1
N1 N 0.37907(13) 0.21896(13) 0.53916(10) 0.0179(3) Uani 1 1 d . . . . .
N2 N 0.14646(14) 0.32919(14) 0.45194(11) 0.0181(3) Uani 1 1 d . . . . .
H2N H 0.172(2) 0.380(2) 0.3937(18) 0.042(6) Uiso 1 1 d . . . . .
N3 N 0.44385(14) 0.25443(14) 0.35802(10) 0.0203(3) Uani 1 1 d . . . . .
H3N H 0.376(2) 0.326(2) 0.3266(17) 0.047(6) Uiso 1 1 d . . . . .
C1 C 0.23782(16) 0.26244(15) 0.53694(12) 0.0175(3) Uani 1 1 d . . . . .
C2 C 0.00691(16) 0.34495(16) 0.48317(12) 0.0182(3) Uani 1 1 d . . . . .
C3 C 0.00532(16) 0.28651(16) 0.59000(12) 0.0196(3) Uani 1 1 d . . . . .
H3 H -0.0789 0.2814 0.6308 0.024 Uiso 1 1 calc R U . . .
C4 C 0.14630(16) 0.23768(15) 0.62606(12) 0.0179(3) Uani 1 1 d . . . . .
C5 C -0.11568(16) 0.40896(15) 0.41303(12) 0.0182(3) Uani 1 1 d . . . . .
C6 C -0.25463(16) 0.43637(16) 0.45273(13) 0.0201(3) Uani 1 1 d . . . . .
H6 H -0.2676 0.4155 0.5249 0.024 Uiso 1 1 calc R U . . .
C7 C -0.37261(17) 0.49388(16) 0.38665(13) 0.0223(3) Uani 1 1 d . . . . .
H7 H -0.4664 0.5117 0.4139 0.027 Uiso 1 1 calc R U . . .
C8 C -0.35521(18) 0.52566(17) 0.28146(13) 0.0250(4) Uani 1 1 d . . . . .
H8 H -0.4368 0.5647 0.2367 0.030 Uiso 1 1 calc R U . . .
C9 C -0.21822(18) 0.50043(18) 0.24131(13) 0.0255(4) Uani 1 1 d . . . . .
H9 H -0.2060 0.5230 0.1690 0.031 Uiso 1 1 calc R U . . .
C10 C -0.09920(17) 0.44240(17) 0.30655(13) 0.0225(3) Uani 1 1 d . . . . .
H10 H -0.0058 0.4252 0.2787 0.027 Uiso 1 1 calc R U . . .
C11 C 0.18979(17) 0.17762(16) 0.73427(12) 0.0193(3) Uani 1 1 d . . . . .
C12 C 0.32989(18) 0.10868(18) 0.76640(13) 0.0272(4) Uani 1 1 d . . . . .
H12 H 0.4000 0.0933 0.7169 0.033 Uiso 1 1 calc R U . . .
C13 C 0.3673(2) 0.0626(2) 0.86981(15) 0.0371(5) Uani 1 1 d . . . . .
H13 H 0.4636 0.0184 0.8905 0.044 Uiso 1 1 calc R U . . .
C14 C 0.2649(2) 0.0807(2) 0.94355(14) 0.0359(4) Uani 1 1 d . . . . .
H14 H 0.2910 0.0493 1.0144 0.043 Uiso 1 1 calc R U . . .
C15 C 0.1250(2) 0.14468(19) 0.91274(14) 0.0313(4) Uani 1 1 d . . . . .
H15 H 0.0540 0.1551 0.9629 0.038 Uiso 1 1 calc R U . . .
C16 C 0.08728(18) 0.19366(18) 0.80970(13) 0.0253(4) Uani 1 1 d . . . . .
H16 H -0.0090 0.2387 0.7897 0.030 Uiso 1 1 calc R U . . .
C17 C 0.47067(16) 0.21397(16) 0.46332(12) 0.0188(3) Uani 1 1 d . . . . .
C18 C 0.56600(16) 0.21495(16) 0.30920(13) 0.0210(3) Uani 1 1 d . . . . .
C19 C 0.67415(17) 0.14378(17) 0.38376(13) 0.0223(3) Uani 1 1 d . . . . .
H19 H 0.7687 0.1019 0.3705 0.027 Uiso 1 1 calc R U . . .
C20 C 0.61987(16) 0.14497(16) 0.47946(13) 0.0202(3) Uani 1 1 d . . . . .
C21 C 0.57314(17) 0.24637(17) 0.19791(13) 0.0233(3) Uani 1 1 d . . . . .
C22 C 0.4480(2) 0.2843(2) 0.13705(14) 0.0330(4) Uani 1 1 d . . . . .
H22 H 0.3558 0.2905 0.1683 0.040 Uiso 1 1 calc R U . . .
C23 C 0.4573(2) 0.3130(2) 0.03145(15) 0.0393(5) Uani 1 1 d . . . . .
H23 H 0.3714 0.3384 -0.0094 0.047 Uiso 1 1 calc R U . . .
C24 C 0.5906(2) 0.3050(2) -0.01498(15) 0.0390(5) Uani 1 1 d . . . . .
H24 H 0.5967 0.3262 -0.0876 0.047 Uiso 1 1 calc R U . . .
C25 C 0.7142(2) 0.2662(3) 0.04486(17) 0.0546(7) Uani 1 1 d . . . . .
H25 H 0.8060 0.2599 0.0132 0.066 Uiso 1 1 calc R U . . .
C26 C 0.7067(2) 0.2363(3) 0.15004(15) 0.0415(5) Uani 1 1 d . . . . .
H26 H 0.7932 0.2085 0.1903 0.050 Uiso 1 1 calc R U . . .
C27 C 0.69814(16) 0.08781(16) 0.57790(13) 0.0208(3) Uani 1 1 d . . . . .
C28 C 0.81379(18) -0.02191(17) 0.58972(14) 0.0267(4) Uani 1 1 d . . . . .
H28 H 0.8388 -0.0601 0.5345 0.032 Uiso 1 1 calc R U . . .
C29 C 0.89156(19) -0.07496(19) 0.68079(15) 0.0323(4) Uani 1 1 d . . . . .
H29 H 0.9685 -0.1505 0.6883 0.039 Uiso 1 1 calc R U . . .
C30 C 0.85845(19) -0.01896(19) 0.76130(15) 0.0320(4) Uani 1 1 d . . . . .
H30 H 0.9123 -0.0562 0.8239 0.038 Uiso 1 1 calc R U . . .
C31 C 0.74652(18) 0.09161(18) 0.75047(14) 0.0270(4) Uani 1 1 d . . . . .
H31 H 0.7246 0.1311 0.8053 0.032 Uiso 1 1 calc R U . . .
C32 C 0.66679(17) 0.14438(17) 0.65978(13) 0.0232(3) Uani 1 1 d . . . . .
H32 H 0.5899 0.2198 0.6529 0.028 Uiso 1 1 calc R U . . .

loop_
_atom_site_aniso_label
_atom_site_aniso_U_11
_atom_site_aniso_U_22
_atom_site_aniso_U_33
_atom_site_aniso_U_23
_atom_site_aniso_U_13
_atom_site_aniso_U_12
Cl1 0.02027(19) 0.0261(2) 0.0206(2) -0.00154(16) 0.00502(15) -0.00041(15)
C33 0.0293(18) 0.032(2) 0.029(2) -0.0082(16) -0.0018(15) -0.0065(15)
Cl2 0.0363(6) 0.0761(16) 0.0274(8) -0.0118(7) -0.0050(6) 0.0054(10)
Cl3 0.0305(6) 0.0426(9) 0.0393(10) -0.0196(6) 0.0058(7) -0.0126(7)
N1 0.0160(6) 0.0186(6) 0.0182(7) -0.0048(5) 0.0009(5) -0.0022(5)
N2 0.0157(6) 0.0232(7) 0.0137(7) -0.0040(5) 0.0010(5) -0.0019(5)
N3 0.0168(6) 0.0251(7) 0.0174(7) -0.0059(6) 0.0013(5) -0.0005(5)
C1 0.0176(7) 0.0181(7) 0.0160(8) -0.0042(6) 0.0005(6) -0.0025(6)
C2 0.0162(7) 0.0206(8) 0.0184(8) -0.0072(6) 0.0020(6) -0.0030(6)
C3 0.0173(7) 0.0240(8) 0.0167(8) -0.0052(6) 0.0029(6) -0.0034(6)
C4 0.0175(7) 0.0200(8) 0.0160(8) -0.0055(6) 0.0014(6) -0.0025(6)
C5 0.0171(7) 0.0184(7) 0.0184(8) -0.0044(6) -0.0011(6) -0.0030(6)
C6 0.0199(7) 0.0221(8) 0.0188(8) -0.0063(6) 0.0017(6) -0.0046(6)
C7 0.0166(7) 0.0243(8) 0.0252(9) -0.0074(7) 0.0006(6) -0.0012(6)
C8 0.0207(8) 0.0279(9) 0.0247(9) -0.0055(7) -0.0065(7) -0.0026(7)
C9 0.0245(8) 0.0324(9) 0.0181(8) -0.0056(7) -0.0019(7) -0.0039(7)
C10 0.0185(7) 0.0300(9) 0.0196(8) -0.0086(7) 0.0013(6) -0.0035(6)
C11 0.0217(8) 0.0186(8) 0.0161(8) -0.0032(6) 0.0004(6) -0.0027(6)
C12 0.0232(8) 0.0313(9) 0.0208(9) -0.0021(7) 0.0004(7) 0.0023(7)
C13 0.0281(9) 0.0474(12) 0.0245(10) -0.0004(9) -0.0057(8) 0.0064(8)
C14 0.0369(10) 0.0453(12) 0.0176(9) -0.0031(8) -0.0047(8) 0.0038(9)
C15 0.0328(9) 0.0394(11) 0.0183(9) -0.0074(8) 0.0032(7) -0.0002(8)
C16 0.0219(8) 0.0325(9) 0.0195(9) -0.0067(7) 0.0005(6) -0.0009(7)
C17 0.0177(7) 0.0199(7) 0.0175(8) -0.0049(6) -0.0001(6) -0.0013(6)
C18 0.0180(7) 0.0241(8) 0.0220(9) -0.0091(7) 0.0028(6) -0.0033(6)
C19 0.0166(7) 0.0256(8) 0.0257(9) -0.0104(7) 0.0016(6) -0.0014(6)
C20 0.0170(7) 0.0213(8) 0.0224(8) -0.0069(7) 0.0004(6) -0.0029(6)
C21 0.0228(8) 0.0271(9) 0.0222(9) -0.0102(7) 0.0046(7) -0.0055(7)
C22 0.0255(9) 0.0460(11) 0.0213(9) -0.0081(8) 0.0031(7) 0.0058(8)
C23 0.0373(11) 0.0504(13) 0.0234(10) -0.0091(9) -0.0027(8) 0.0073(9)
C24 0.0469(12) 0.0531(13) 0.0206(10) -0.0122(9) 0.0103(8) -0.0175(10)
C25 0.0333(11) 0.114(2) 0.0325(12) -0.0360(13) 0.0181(9) -0.0328(13)
C26 0.0232(9) 0.0834(16) 0.0290(11) -0.0280(11) 0.0070(8) -0.0193(10)
C27 0.0166(7) 0.0211(8) 0.0239(9) -0.0050(7) -0.0002(6) -0.0038(6)
C28 0.0211(8) 0.0262(9) 0.0330(10) -0.0108(8) -0.0034(7) -0.0002(7)
C29 0.0231(9) 0.0296(10) 0.0402(11) -0.0083(8) -0.0095(8) 0.0043(7)
C30 0.0281(9) 0.0340(10) 0.0304(10) -0.0037(8) -0.0099(8) -0.0035(8)
C31 0.0270(9) 0.0316(9) 0.0219(9) -0.0061(7) -0.0012(7) -0.0067(7)
C32 0.0198(8) 0.0239(8) 0.0242(9) -0.0048(7) 0.0006(6) -0.0035(6)

loop_
_atom_type_symbol
_atom_type_description
_atom_type_scat_dispersion_real
_atom_type_scat_dispersion_imag
_atom_type_scat_source
C C 0.0033 0.0016 'International Tables Vol C Tables 4.2.6.8 and 6.1.1.4'
H H 0.0000 0.0000 'International Tables Vol C Tables 4.2.6.8 and 6.1.1.4'
Cl Cl 0.1484 0.1585 'International Tables Vol C Tables 4.2.6.8 and 6.1.1.4'
N N 0.0061 0.0033 'International Tables Vol C Tables 4.2.6.8 and 6.1.1.4'

loop_
_geom_angle_atom_site_label_1
_geom_angle_atom_site_label_2
_geom_angle_atom_site_label_3
_geom_angle
_geom_angle_site_symmetry_1
_geom_angle_site_symmetry_3
_geom_angle_publ_flag
Cl3 C33 Cl2 111.2(2) . . ?
Cl3 C33 H33A 109.4 . . ?
Cl2 C33 H33A 109.4 . . ?
Cl3 C33 H33B 109.4 . . ?
Cl2 C33 H33B 109.4 . . ?
H33A C33 H33B 108.0 . . ?
C1 N1 C17 130.40(14) . . ?
C2 N2 C1 109.40(13) . . ?
C2 N2 H2N 121.3(14) . . ?
C1 N2 H2N 125.5(15) . . ?
C18 N3 C17 109.39(13) . . ?
C18 N3 H3N 121.7(15) . . ?
C17 N3 H3N 123.1(15) . . ?
N1 C1 N2 128.65(14) . . ?
N1 C1 C4 124.38(14) . . ?
N2 C1 C4 106.79(13) . . ?
N2 C2 C3 108.46(13) . . ?
N2 C2 C5 123.31(14) . . ?
C3 C2 C5 128.21(14) . . ?
C4 C3 C2 108.91(14) . . ?
C4 C3 H3 125.5 . . ?
C2 C3 H3 125.5 . . ?
C3 C4 C1 106.40(13) . . ?
C3 C4 C11 125.24(14) . . ?
C1 C4 C11 128.33(13) . . ?
C10 C5 C6 118.88(14) . . ?
C10 C5 C2 121.57(14) . . ?
C6 C5 C2 119.54(14) . . ?
C7 C6 C5 119.99(15) . . ?
C7 C6 H6 120.0 . . ?
C5 C6 H6 120.0 . . ?
C8 C7 C6 120.64(15) . . ?
C8 C7 H7 119.7 . . ?
C6 C7 H7 119.7 . . ?
C7 C8 C9 119.89(15) . . ?
C7 C8 H8 120.1 . . ?
C9 C8 H8 120.1 . . ?
C10 C9 C8 120.10(16) . . ?
C10 C9 H9 119.9 . . ?
C8 C9 H9 119.9 . . ?
C9 C10 C5 120.49(15) . . ?
C9 C10 H10 119.8 . . ?
C5 C10 H10 119.8 . . ?
C12 C11 C16 118.18(15) . . ?
C12 C11 C4 123.24(14) . . ?
C16 C11 C4 118.54(14) . . ?
C13 C12 C11 120.56(16) . . ?
C13 C12 H12 119.7 . . ?
C11 C12 H12 119.7 . . ?
C12 C13 C14 120.54(17) . . ?
C12 C13 H13 119.7 . . ?
C14 C13 H13 119.7 . . ?
C15 C14 C13 119.32(17) . . ?
C15 C14 H14 120.3 . . ?
C13 C14 H14 120.3 . . ?
C14 C15 C16 120.62(17) . . ?
C14 C15 H15 119.7 . . ?
C16 C15 H15 119.7 . . ?
C15 C16 C11 120.72(16) . . ?
C15 C16 H16 119.6 . . ?
C11 C16 H16 119.6 . . ?
N1 C17 N3 129.29(14) . . ?
N1 C17 C20 123.32(14) . . ?
N3 C17 C20 106.92(13) . . ?
N3 C18 C19 108.41(14) . . ?
N3 C18 C21 122.34(14) . . ?
C19 C18 C21 129.25(14) . . ?
C20 C19 C18 108.63(14) . . ?
C20 C19 H19 125.7 . . ?
C18 C19 H19 125.7 . . ?
C19 C20 C17 106.56(14) . . ?
C19 C20 C27 126.72(14) . . ?
C17 C20 C27 126.71(14) . . ?
C26 C21 C22 118.50(16) . . ?
C26 C21 C18 120.18(16) . . ?
C22 C21 C18 121.31(15) . . ?
C23 C22 C21 120.34(17) . . ?
C23 C22 H22 119.8 . . ?
C21 C22 H22 119.8 . . ?
C24 C23 C22 120.43(18) . . ?
C24 C23 H23 119.8 . . ?
C22 C23 H23 119.8 . . ?
C25 C24 C23 119.37(18) . . ?
C25 C24 H24 120.3 . . ?
C23 C24 H24 120.3 . . ?
C24 C25 C26 120.87(18) . . ?
C24 C25 H25 119.6 . . ?
C26 C25 H25 119.6 . . ?
C25 C26 C21 120.47(18) . . ?
C25 C26 H26 119.8 . . ?
C21 C26 H26 119.8 . . ?
C28 C27 C32 118.27(15) . . ?
C28 C27 C20 119.57(15) . . ?
C32 C27 C20 122.05(14) . . ?
C29 C28 C27 120.58(16) . . ?
C29 C28 H28 119.7 . . ?
C27 C28 H28 119.7 . . ?
C28 C29 C30 120.49(16) . . ?
C28 C29 H29 119.8 . . ?
C30 C29 H29 119.8 . . ?
C29 C30 C31 119.90(17) . . ?
C29 C30 H30 120.1 . . ?
C31 C30 H30 120.1 . . ?
C32 C31 C30 119.96(16) . . ?
C32 C31 H31 120.0 . . ?
C30 C31 H31 120.0 . . ?
C31 C32 C27 120.78(15) . . ?
C31 C32 H32 119.6 . . ?
C27 C32 H32 119.6 . . ?

loop_
_geom_bond_atom_site_label_1
_geom_bond_atom_site_label_2
_geom_bond_distance
_geom_bond_site_symmetry_2
_geom_bond_publ_flag
C33 Cl3 1.743(4) . ?
C33 Cl2 1.766(4) . ?
C33 H33A 0.9900 . ?
C33 H33B 0.9900 . ?
N1 C1 1.3200(19) . ?
N1 C17 1.3243(19) . ?
N2 C2 1.3589(19) . ?
N2 C1 1.397(2) . ?
N2 H2N 0.87(2) . ?
N3 C18 1.3609(19) . ?
N3 C17 1.390(2) . ?
N3 H3N 0.90(2) . ?
C1 C4 1.448(2) . ?
C2 C3 1.405(2) . ?
C2 C5 1.455(2) . ?
C3 C4 1.384(2) . ?
C3 H3 0.9500 . ?
C4 C11 1.465(2) . ?
C5 C10 1.398(2) . ?
C5 C6 1.406(2) . ?
C6 C7 1.385(2) . ?
C6 H6 0.9500 . ?
C7 C8 1.383(2) . ?
C7 H7 0.9500 . ?
C8 C9 1.389(2) . ?
C8 H8 0.9500 . ?
C9 C10 1.387(2) . ?
C9 H9 0.9500 . ?
C10 H10 0.9500 . ?
C11 C12 1.398(2) . ?
C11 C16 1.404(2) . ?
C12 C13 1.385(2) . ?
C12 H12 0.9500 . ?
C13 C14 1.390(3) . ?
C13 H13 0.9500 . ?
C14 C15 1.382(3) . ?
C14 H14 0.9500 . ?
C15 C16 1.382(2) . ?
C15 H15 0.9500 . ?
C16 H16 0.9500 . ?
C17 C20 1.446(2) . ?
C18 C19 1.407(2) . ?
C18 C21 1.455(2) . ?
C19 C20 1.382(2) . ?
C19 H19 0.9500 . ?
C20 C27 1.464(2) . ?
C21 C26 1.392(2) . ?
C21 C22 1.394(2) . ?
C22 C23 1.383(3) . ?
C22 H22 0.9500 . ?
C23 C24 1.381(3) . ?
C23 H23 0.9500 . ?
C24 C25 1.374(3) . ?
C24 H24 0.9500 . ?
C25 C26 1.375(3) . ?
C25 H25 0.9500 . ?
C26 H26 0.9500 . ?
C27 C28 1.401(2) . ?
C27 C32 1.402(2) . ?
C28 C29 1.379(3) . ?
C28 H28 0.9500 . ?
C29 C30 1.383(3) . ?
C29 H29 0.9500 . ?
C30 C31 1.387(2) . ?
C30 H30 0.9500 . ?
C31 C32 1.384(2) . ?
C31 H31 0.9500 . ?
C32 H32 0.9500 . ?

loop_
_geom_hbond_atom_site_label_D
_geom_hbond_atom_site_label_H
_geom_hbond_atom_site_label_A
_geom_hbond_distance_DH
_geom_hbond_distance_HA
_geom_hbond_distance_DA
_geom_hbond_angle_DHA
_geom_hbond_site_symmetry_A
N2 H2N Cl1 0.87(2) 2.25(2) 3.1070(15) 169(2) .
N3 H3N Cl1 0.90(2) 2.22(2) 3.0888(15) 164(2) .

loop_
_geom_torsion_atom_site_label_1
_geom_torsion_atom_site_label_2
_geom_torsion_atom_site_label_3
_geom_torsion_atom_site_label_4
_geom_torsion
_geom_torsion_site_symmetry_1
_geom_torsion_site_symmetry_2
_geom_torsion_site_symmetry_3
_geom_torsion_site_symmetry_4
_geom_torsion_publ_flag
C17 N1 C1 N2 -7.4(3) . . . . ?
C17 N1 C1 C4 167.17(15) . . . . ?
C2 N2 C1 N1 174.58(15) . . . . ?
C2 N2 C1 C4 -0.70(17) . . . . ?
C1 N2 C2 C3 -0.72(17) . . . . ?
C1 N2 C2 C5 -179.00(13) . . . . ?
N2 C2 C3 C4 1.95(18) . . . . ?
C5 C2 C3 C4 -179.89(15) . . . . ?
C2 C3 C4 C1 -2.32(17) . . . . ?
C2 C3 C4 C11 175.83(14) . . . . ?
N1 C1 C4 C3 -173.67(14) . . . . ?
N2 C1 C4 C3 1.86(17) . . . . ?
N1 C1 C4 C11 8.2(3) . . . . ?
N2 C1 C4 C11 -176.22(14) . . . . ?
N2 C2 C5 C10 8.8(2) . . . . ?
C3 C2 C5 C10 -169.13(15) . . . . ?
N2 C2 C5 C6 -172.13(14) . . . . ?
C3 C2 C5 C6 10.0(2) . . . . ?
C10 C5 C6 C7 0.9(2) . . . . ?
C2 C5 C6 C7 -178.24(14) . . . . ?
C5 C6 C7 C8 -0.4(2) . . . . ?
C6 C7 C8 C9 -0.3(2) . . . . ?
C7 C8 C9 C10 0.6(3) . . . . ?
C8 C9 C10 C5 -0.1(3) . . . . ?
C6 C5 C10 C9 -0.6(2) . . . . ?
C2 C5 C10 C9 178.48(15) . . . . ?
C3 C4 C11 C12 168.65(16) . . . . ?
C1 C4 C11 C12 -13.6(3) . . . . ?
C3 C4 C11 C16 -13.5(2) . . . . ?
C1 C4 C11 C16 164.26(15) . . . . ?
C16 C11 C12 C13 -2.6(3) . . . . ?
C4 C11 C12 C13 175.30(17) . . . . ?
C11 C12 C13 C14 1.9(3) . . . . ?
C12 C13 C14 C15 0.3(3) . . . . ?
C13 C14 C15 C16 -1.7(3) . . . . ?
C14 C15 C16 C11 1.0(3) . . . . ?
C12 C11 C16 C15 1.2(3) . . . . ?
C4 C11 C16 C15 -176.82(16) . . . . ?
C1 N1 C17 N3 0.4(3) . . . . ?
C1 N1 C17 C20 -170.71(15) . . . . ?
C18 N3 C17 N1 -172.23(16) . . . . ?
C18 N3 C17 C20 0.00(17) . . . . ?
C17 N3 C18 C19 1.68(18) . . . . ?
C17 N3 C18 C21 -178.14(15) . . . . ?
N3 C18 C19 C20 -2.79(18) . . . . ?
C21 C18 C19 C20 177.01(16) . . . . ?
C18 C19 C20 C17 2.72(18) . . . . ?
C18 C19 C20 C27 -177.18(15) . . . . ?
N1 C17 C20 C19 171.11(15) . . . . ?
N3 C17 C20 C19 -1.70(17) . . . . ?
N1 C17 C20 C27 -9.0(3) . . . . ?
N3 C17 C20 C27 178.20(15) . . . . ?
N3 C18 C21 C26 163.28(18) . . . . ?
C19 C18 C21 C26 -16.5(3) . . . . ?
N3 C18 C21 C22 -18.0(3) . . . . ?
C19 C18 C21 C22 162.20(18) . . . . ?
C26 C21 C22 C23 -0.9(3) . . . . ?
C18 C21 C22 C23 -179.65(18) . . . . ?
C21 C22 C23 C24 -0.3(3) . . . . ?
C22 C23 C24 C25 1.0(3) . . . . ?
C23 C24 C25 C26 -0.5(4) . . . . ?
C24 C25 C26 C21 -0.7(4) . . . . ?
C22 C21 C26 C25 1.4(3) . . . . ?
C18 C21 C26 C25 -179.8(2) . . . . ?
C19 C20 C27 C28 -27.5(2) . . . . ?
C17 C20 C27 C28 152.59(16) . . . . ?
C19 C20 C27 C32 148.65(17) . . . . ?
C17 C20 C27 C32 -31.2(2) . . . . ?
C32 C27 C28 C29 1.9(3) . . . . ?
C20 C27 C28 C29 178.21(16) . . . . ?
C27 C28 C29 C30 -1.3(3) . . . . ?
C28 C29 C30 C31 -0.2(3) . . . . ?
C29 C30 C31 C32 1.0(3) . . . . ?
C30 C31 C32 C27 -0.3(3) . . . . ?
C28 C27 C32 C31 -1.1(2) . . . . ?
C20 C27 C32 C31 -177.31(15) . . . . ?
